data_4115994
loop_
_publ_author_name
'C. V. Krishnamohan Sharma'
'Abraham Clearfield'

_publ_section_title
;
 Three-Dimensional Hexagonal Structures from a Novel Self-Complementary
 Molecular Building Block
;
_journal_name_full 'Journal of the American Chemical Society'
_journal_page_first 4394
_journal_page_last 4402
_journal_paper_doi 10.1021/ja9935512
_journal_volume 122
_journal_year 2000
_chemical_formula_sum 'C27 H34 N5 O12 P3'
_chemical_formula_weight 713.50
_chemical_name_common '[Nitrilotri(methylphosphonic acid)*1,7-Phenanthroline]*3H2O '
_chemical_name_systematic
; 
 ? 
;
_space_group_IT_number 2
_symmetry_cell_setting triclinic
_symmetry_space_group_name_Hall '-P 1'
_symmetry_space_group_name_H-M 'P -1'
_atom_sites_solution_hydrogens geom
_atom_sites_solution_primary direct
_atom_sites_solution_secondary difmap
_audit_creation_method SHELXL-97
_cell_angle_alpha 86.543(1)
_cell_angle_beta 89.146(1)
_cell_angle_gamma 76.255(1)
_cell_formula_units_Z 2
_cell_length_a 7.4491(4)
_cell_length_b 13.7121(8)
_cell_length_c 15.1279(9)
_cell_measurement_reflns_used 6623
_cell_measurement_temperature 110
_cell_volume 1498.22(15)
_computing_cell_refinement 'Bruker SMART'
_computing_data_collection 'Bruker SMART'
_computing_data_reduction 'Bruker SHELXTL'
_computing_molecular_graphics 'Bruker SHELXTL'
_computing_publication_material 'Bruker SHELXTL'
_computing_structure_refinement 'SHELXL-97 (Sheldrick, 1997)'
_computing_structure_solution 'SHELXS-97 (Sheldrick, 1990)'
_diffrn_ambient_temperature 110
_diffrn_measured_fraction_theta_full 0.917
_diffrn_measured_fraction_theta_max 0.917
_diffrn_measurement_device_type 'CCD area detector'
_diffrn_measurement_method 'phi and omega scans'
_diffrn_radiation_monochromator graphite
_diffrn_radiation_source 'fine-focus sealed tube'
_diffrn_radiation_type MoK\a
_diffrn_radiation_wavelength 0.71073
_diffrn_reflns_av_R_equivalents 0.0121
_diffrn_reflns_av_sigmaI/netI 0.0225
_diffrn_reflns_limit_h_max 9
_diffrn_reflns_limit_h_min -9
_diffrn_reflns_limit_k_max 18
_diffrn_reflns_limit_k_min -11
_diffrn_reflns_limit_l_max 18
_diffrn_reflns_limit_l_min -20
_diffrn_reflns_number 9758
_diffrn_reflns_theta_full 28.29
_diffrn_reflns_theta_max 28.29
_diffrn_reflns_theta_min 1.53
_exptl_absorpt_coefficient_mu 0.274
_exptl_absorpt_correction_type SADABS
_exptl_crystal_colour orange-red
_exptl_crystal_density_diffrn 1.582
_exptl_crystal_F_000 744
_exptl_crystal_size_max 0.56
_exptl_crystal_size_mid 0.40
_exptl_crystal_size_min 0.30
_refine_diff_density_max 0.967
_refine_diff_density_min -0.909
_refine_diff_density_rms 0.065
_refine_ls_extinction_coef 0.0000(8)
_refine_ls_extinction_expression Fc^*^=kFc[1+0.001xFc^2^\l^3^/sin(2\q)]^-1/4^
_refine_ls_extinction_method SHELXL
_refine_ls_goodness_of_fit_ref 1.042
_refine_ls_hydrogen_treatment mixed
_refine_ls_matrix_type full
_refine_ls_number_parameters 425
_refine_ls_number_reflns 6831
_refine_ls_number_restraints 0
_refine_ls_restrained_S_all 1.042
_refine_ls_R_factor_all 0.0400
_refine_ls_R_factor_gt 0.0352
_refine_ls_shift/su_max 0.685
_refine_ls_shift/su_mean 0.002
_refine_ls_structure_factor_coef Fsqd
_refine_ls_weighting_details '0.0638, 0.7414'
_refine_ls_weighting_scheme calc
_refine_ls_wR_factor_gt 0.1017
_refine_ls_wR_factor_ref 0.1054
_reflns_number_gt 6009
_reflns_number_total 6831
_reflns_threshold_expression >2sigma(I)
_cod_data_source_file ja9935512_3.cif
_cod_data_source_block 6
_cod_original_cell_volume 1498.22(2)
_cod_database_code 4115994

loop_
_symmetry_equiv_pos_as_xyz
'x, y, z'
'-x, -y, -z'

loop_
_atom_site_label
_atom_site_type_symbol
_atom_site_fract_x
_atom_site_fract_y
_atom_site_fract_z
_atom_site_U_iso_or_equiv
_atom_site_adp_type
_atom_site_occupancy
_atom_site_symmetry_multiplicity
_atom_site_calc_flag
_atom_site_refinement_flags
P1 P 0.23837(5) -0.44125(3) 0.59837(2) 0.01144(10) Uani 1 1 d .
P2 P 0.64198(5) -0.24517(3) 0.50130(2) 0.01176(10) Uani 1 1 d .
P3 P 0.14406(5) -0.20048(3) 0.31980(3) 0.01293(10) Uani 1 1 d .
O1 O 0.44019(15) -0.49091(8) 0.59927(7) 0.0148(2) Uani 1 1 d .
O2 O 0.17076(16) -0.37162(8) 0.67232(7) 0.0154(2) Uani 1 1 d .
O3 O 0.11138(15) -0.51768(8) 0.59939(7) 0.0152(2) Uani 1 1 d .
H3A H 0.1482 -0.5591 0.5666 0.023 Uiso 1 1 d R
O4 O 0.76383(15) -0.34916(8) 0.51081(7) 0.0160(2) Uani 1 1 d .
O5 O 0.66344(16) -0.18809(9) 0.58637(7) 0.0170(2) Uani 1 1 d .
H5A H 0.6470 -0.1227 0.5773 0.026 Uiso 1 1 d R
O6 O 0.66212(16) -0.18179(9) 0.41811(7) 0.0163(2) Uani 1 1 d .
O7 O 0.18786(16) -0.19033(10) 0.22237(7) 0.0200(3) Uani 1 1 d .
O8 O 0.12495(16) -0.10960(9) 0.37265(8) 0.0198(2) Uani 1 1 d .
O9 O -0.02930(15) -0.24650(9) 0.32957(7) 0.0160(2) Uani 1 1 d .
H9A H -0.1193 -0.2218 0.3637 0.024 Uiso 1 1 d R
O10 O 1.1988(2) -0.03427(10) 0.60910(9) 0.0296(3) Uani 1 1 d .
H10B H 1.0870 0.0140 0.6062 0.044 Uiso 1 1 d R
H10A H 1.2571 -0.0209 0.5600 0.044 Uiso 1 1 d R
O11 O 0.63741(17) 0.00785(9) 0.56831(8) 0.0208(3) Uani 1 1 d .
H11A H 0.5478 0.0457 0.5735 0.031 Uiso 1 1 d R
H11B H 0.7252 0.0340 0.5851 0.031 Uiso 1 1 d R
O12 O 0.72371(18) 0.20288(10) 0.27160(8) 0.0243(3) Uani 1 1 d .
H12A H 0.7620 0.2580 0.2914 0.036 Uiso 1 1 d R
H12B H 0.7562 0.1593 0.3033 0.036 Uiso 1 1 d R
H4A H 0.5291 -0.2542 0.5082 0.036 Uiso 1 1 d R
N1 N 0.35675(17) -0.33474(10) 0.45685(8) 0.0112(2) Uani 1 1 d .
HN1 H 0.4382 -0.3882 0.4609 0.017 Uiso 1 1 d R
N2 N 0.8786(2) -0.08508(11) -0.07878(9) 0.0182(3) Uani 1 1 d .
N3 N 0.4620(2) -0.12526(10) 0.15751(9) 0.0175(3) Uani 1 1 d .
H3N H 0.3579 -0.1431 0.1817 0.026 Uiso 1 1 d R
N4 N 0.3699(2) 0.39769(11) -0.05970(9) 0.0196(3) Uani 1 1 d .
N5 N 0.10777(19) 0.39105(10) 0.23151(9) 0.0164(3) Uani 1 1 d .
HN5 H 0.0110 0.3852 0.2689 0.025 Uiso 1 1 d R
C1 C 0.1906(2) -0.36959(12) 0.49149(10) 0.0133(3) Uani 1 1 d .
H1A H 0.1534 -0.4122 0.4480 0.016 Uiso 1 1 calc R
H1B H 0.0864 -0.3104 0.4984 0.016 Uiso 1 1 calc R
C2 C 0.4041(2) -0.25884(11) 0.51423(10) 0.0127(3) Uani 1 1 d .
H2A H 0.3841 -0.2786 0.5769 0.015 Uiso 1 1 calc R
H2B H 0.3185 -0.1927 0.5002 0.015 Uiso 1 1 calc R
C3 C 0.3387(2) -0.30109(12) 0.35987(10) 0.0132(3) Uani 1 1 d .
H3A H 0.4294 -0.3325 0.3192 0.016 Uiso 1 1 calc R
C4 C 0.9211(2) -0.09221(13) -0.16428(11) 0.0198(3) Uani 1 1 d .
H4A H 1.0312 -0.0744 -0.1842 0.024 Uiso 1 1 calc R
C5 C 0.8137(2) -0.12442(13) -0.22710(11) 0.0201(3) Uani 1 1 d .
H5A H 0.8526 -0.1294 -0.2871 0.024 Uiso 1 1 calc R
C6 C 0.6524(2) -0.14854(12) -0.20057(11) 0.0183(3) Uani 1 1 d .
H6A H 0.5765 -0.1693 -0.2420 0.022 Uiso 1 1 calc R
C7 C 0.6008(2) -0.14193(12) -0.11027(10) 0.0158(3) Uani 1 1 d .
C8 C 0.4327(2) -0.16494(12) -0.07725(11) 0.0178(3) Uani 1 1 d .
H8A H 0.3526 -0.1851 -0.1170 0.021 Uiso 1 1 calc R
C9 C 0.3860(2) -0.15844(12) 0.00980(11) 0.0179(3) Uani 1 1 d .
H9A H 0.2736 -0.1730 0.0305 0.022 Uiso 1 1 calc R
C10 C 0.5075(2) -0.12952(12) 0.06982(10) 0.0158(3) Uani 1 1 d .
C11 C 0.5683(2) -0.09701(13) 0.21621(11) 0.0197(3) Uani 1 1 d .
H11A H 0.5317 -0.0948 0.2766 0.024 Uiso 1 1 calc R
C12 C 0.7310(2) -0.07081(13) 0.19116(11) 0.0190(3) Uani 1 1 d .
H12A H 0.8046 -0.0501 0.2337 0.023 Uiso 1 1 calc R
C13 C 0.7849(2) -0.07523(12) 0.10342(11) 0.0172(3) Uani 1 1 d .
H13A H 0.8970 -0.0585 0.0852 0.021 Uiso 1 1 calc R
C14 C 0.6722(2) -0.10481(12) 0.04095(10) 0.0152(3) Uani 1 1 d .
C15 C 0.7199(2) -0.11071(12) -0.05209(10) 0.0153(3) Uani 1 1 d .
C16 C 0.3549(3) 0.38562(13) -0.14564(11) 0.0229(4) Uani 1 1 d .
H16A H 0.4544 0.3937 -0.1832 0.028 Uiso 1 1 calc R
C17 C 0.2021(3) 0.36179(13) -0.18470(11) 0.0237(4) Uani 1 1 d .
H17A H 0.1990 0.3545 -0.2467 0.028 Uiso 1 1 calc R
C18 C 0.0578(3) 0.34924(13) -0.13186(11) 0.0219(4) Uani 1 1 d .
H18A H -0.0463 0.3320 -0.1565 0.026 Uiso 1 1 calc R
C19 C 0.0656(2) 0.36226(12) -0.04003(11) 0.0176(3) Uani 1 1 d .
C20 C -0.0802(2) 0.35064(13) 0.01963(11) 0.0199(3) Uani 1 1 d .
H20A H -0.1883 0.3360 -0.0033 0.024 Uiso 1 1 calc R
C21 C -0.0678(2) 0.35996(13) 0.10811(11) 0.0183(3) Uani 1 1 d .
H21A H -0.1653 0.3512 0.1466 0.022 Uiso 1 1 calc R
C22 C 0.0942(2) 0.38321(12) 0.14251(10) 0.0149(3) Uani 1 1 d .
C23 C 0.2554(2) 0.41036(13) 0.26854(11) 0.0188(3) Uani 1 1 d .
H23A H 0.2597 0.4145 0.3309 0.023 Uiso 1 1 calc R
C24 C 0.4042(2) 0.42463(13) 0.21618(11) 0.0199(3) Uani 1 1 d .
H24A H 0.5102 0.4377 0.2427 0.024 Uiso 1 1 calc R
C25 C 0.3956(2) 0.41956(13) 0.12569(11) 0.0184(3) Uani 1 1 d .
H25A H 0.4945 0.4311 0.0894 0.022 Uiso 1 1 calc R
C26 C 0.2402(2) 0.39726(12) 0.08698(10) 0.0147(3) Uani 1 1 d .
C27 C 0.2257(2) 0.38622(12) -0.00754(10) 0.0153(3) Uani 1 1 d .

loop_
_atom_site_aniso_label
_atom_site_aniso_U_11
_atom_site_aniso_U_22
_atom_site_aniso_U_33
_atom_site_aniso_U_23
_atom_site_aniso_U_13
_atom_site_aniso_U_12
P1 0.01296(19) 0.01136(19) 0.01039(18) -0.00101(14) 0.00177(13) -0.00366(14)
P2 0.01223(19) 0.01230(19) 0.01167(18) -0.00158(14) 0.00091(13) -0.00458(14)
P3 0.01266(19) 0.0139(2) 0.01260(19) 0.00116(14) -0.00024(14) -0.00435(15)
O1 0.0147(5) 0.0154(5) 0.0140(5) -0.0020(4) 0.0002(4) -0.0031(4)
O2 0.0181(6) 0.0160(5) 0.0130(5) -0.0041(4) 0.0042(4) -0.0054(4)
O3 0.0178(6) 0.0140(5) 0.0153(5) -0.0030(4) 0.0034(4) -0.0068(4)
O4 0.0153(5) 0.0145(5) 0.0181(5) -0.0026(4) 0.0008(4) -0.0030(4)
O5 0.0230(6) 0.0148(5) 0.0148(5) -0.0035(4) -0.0013(4) -0.0069(5)
O6 0.0167(6) 0.0178(6) 0.0152(5) 0.0014(4) 0.0021(4) -0.0064(4)
O7 0.0180(6) 0.0280(6) 0.0144(5) 0.0044(5) 0.0009(4) -0.0079(5)
O8 0.0181(6) 0.0149(6) 0.0262(6) -0.0031(5) -0.0029(5) -0.0030(5)
O9 0.0137(5) 0.0193(6) 0.0162(5) -0.0018(4) 0.0019(4) -0.0065(4)
O10 0.0318(7) 0.0216(7) 0.0304(7) 0.0006(5) 0.0058(6) 0.0024(5)
O11 0.0197(6) 0.0155(6) 0.0276(6) -0.0042(5) -0.0023(5) -0.0040(5)
O12 0.0305(7) 0.0246(7) 0.0202(6) -0.0047(5) -0.0003(5) -0.0108(5)
N1 0.0113(6) 0.0113(6) 0.0110(6) -0.0008(5) 0.0013(4) -0.0028(5)
N2 0.0185(7) 0.0200(7) 0.0167(7) -0.0031(5) 0.0030(5) -0.0052(5)
N3 0.0190(7) 0.0174(7) 0.0154(6) 0.0014(5) 0.0041(5) -0.0040(5)
N4 0.0247(8) 0.0193(7) 0.0159(7) -0.0024(5) 0.0043(5) -0.0073(6)
N5 0.0190(7) 0.0156(6) 0.0144(6) -0.0015(5) 0.0043(5) -0.0035(5)
C1 0.0125(7) 0.0165(7) 0.0122(7) 0.0007(5) 0.0012(5) -0.0064(6)
C2 0.0129(7) 0.0136(7) 0.0128(7) -0.0030(5) 0.0019(5) -0.0050(6)
C3 0.0132(7) 0.0168(7) 0.0090(6) -0.0001(5) 0.0024(5) -0.0027(6)
C4 0.0195(8) 0.0216(8) 0.0191(8) -0.0026(6) 0.0043(6) -0.0060(7)
C5 0.0233(8) 0.0211(8) 0.0149(7) -0.0028(6) 0.0031(6) -0.0030(7)
C6 0.0220(8) 0.0167(8) 0.0158(7) -0.0024(6) -0.0013(6) -0.0034(6)
C7 0.0183(8) 0.0132(7) 0.0153(7) -0.0013(6) 0.0001(6) -0.0022(6)
C8 0.0183(8) 0.0161(8) 0.0201(8) -0.0016(6) -0.0025(6) -0.0057(6)
C9 0.0169(8) 0.0166(8) 0.0211(8) 0.0004(6) 0.0008(6) -0.0061(6)
C10 0.0189(8) 0.0125(7) 0.0151(7) 0.0004(6) 0.0016(6) -0.0025(6)
C11 0.0253(9) 0.0181(8) 0.0136(7) 0.0005(6) 0.0013(6) -0.0019(7)
C12 0.0227(8) 0.0179(8) 0.0159(7) -0.0009(6) -0.0035(6) -0.0038(6)
C13 0.0170(8) 0.0173(8) 0.0170(8) -0.0005(6) -0.0004(6) -0.0036(6)
C14 0.0167(7) 0.0130(7) 0.0150(7) -0.0007(6) 0.0002(6) -0.0020(6)
C15 0.0169(8) 0.0136(7) 0.0149(7) -0.0009(6) 0.0004(6) -0.0026(6)
C16 0.0330(10) 0.0208(8) 0.0163(8) -0.0023(6) 0.0062(7) -0.0089(7)
C17 0.0385(10) 0.0194(8) 0.0139(7) -0.0025(6) -0.0011(7) -0.0076(7)
C18 0.0302(9) 0.0195(8) 0.0166(8) -0.0018(6) -0.0052(7) -0.0069(7)
C19 0.0236(8) 0.0131(7) 0.0162(8) -0.0008(6) -0.0013(6) -0.0042(6)
C20 0.0187(8) 0.0203(8) 0.0221(8) -0.0018(6) -0.0020(6) -0.0072(6)
C21 0.0170(8) 0.0184(8) 0.0201(8) -0.0006(6) 0.0028(6) -0.0055(6)
C22 0.0172(7) 0.0121(7) 0.0148(7) -0.0007(6) 0.0012(6) -0.0026(6)
C23 0.0235(8) 0.0187(8) 0.0133(7) -0.0013(6) -0.0005(6) -0.0031(6)
C24 0.0196(8) 0.0235(8) 0.0177(8) -0.0018(6) -0.0021(6) -0.0070(7)
C25 0.0173(8) 0.0217(8) 0.0170(8) -0.0014(6) 0.0016(6) -0.0063(6)
C26 0.0166(7) 0.0137(7) 0.0136(7) -0.0016(6) 0.0010(6) -0.0032(6)
C27 0.0200(8) 0.0124(7) 0.0135(7) -0.0005(5) 0.0010(6) -0.0036(6)

loop_
_atom_type_symbol
_atom_type_description
_atom_type_scat_dispersion_real
_atom_type_scat_dispersion_imag
_atom_type_scat_source
C C 0.0033 0.0016 'International Tables Vol C Tables 4.2.6.8 and 6.1.1.4'
H H 0.0000 0.0000 'International Tables Vol C Tables 4.2.6.8 and 6.1.1.4'
N N 0.0061 0.0033 'International Tables Vol C Tables 4.2.6.8 and 6.1.1.4'
O O 0.0106 0.0060 'International Tables Vol C Tables 4.2.6.8 and 6.1.1.4'
P P 0.1023 0.0942 'International Tables Vol C Tables 4.2.6.8 and 6.1.1.4'

loop_
_geom_angle_atom_site_label_1
_geom_angle_atom_site_label_2
_geom_angle_atom_site_label_3
_geom_angle
O1 P1 O2 115.87(6)
O1 P1 O3 113.37(6)
O2 P1 O3 106.65(6)
O1 P1 C1 106.65(7)
O2 P1 C1 109.10(7)
O3 P1 C1 104.58(7)
O4 P2 O6 117.58(7)
O4 P2 O5 108.73(6)
O6 P2 O5 110.83(6)
O4 P2 C2 106.36(7)
O6 P2 C2 110.92(7)
O5 P2 C2 101.07(7)
O8 P3 O7 117.84(7)
O8 P3 O9 112.02(7)
O7 P3 O9 108.01(7)
O8 P3 C3 110.72(7)
O7 P3 C3 101.96(7)
O9 P3 C3 105.16(7)
C2 N1 C1 111.57(11)
C2 N1 C3 113.75(12)
C1 N1 C3 112.25(11)
C4 N2 C15 116.65(14)
C11 N3 C10 121.74(15)
C16 N4 C27 116.67(15)
C23 N5 C22 122.57(14)
N1 C1 P1 111.69(10)
N1 C2 P2 114.12(10)
N1 C3 P3 120.75(10)
N2 C4 C5 124.29(16)
C6 C5 C4 119.07(15)
C5 C6 C7 118.78(15)
C15 C7 C6 117.82(15)
C15 C7 C8 119.96(14)
C6 C7 C8 122.21(15)
C9 C8 C7 121.28(15)
C8 C9 C10 119.35(15)
N3 C10 C14 119.12(15)
N3 C10 C9 119.13(15)
C14 C10 C9 121.75(15)
N3 C11 C12 121.50(15)
C13 C12 C11 119.09(15)
C12 C13 C14 119.58(16)
C10 C14 C13 118.96(15)
C10 C14 C15 118.55(14)
C13 C14 C15 122.49(15)
N2 C15 C7 123.37(14)
N2 C15 C14 117.56(14)
C7 C15 C14 119.07(15)
N4 C16 C17 124.46(17)
C18 C17 C16 118.77(16)
C17 C18 C19 119.13(16)
C27 C19 C18 117.53(15)
C27 C19 C20 120.01(15)
C18 C19 C20 122.46(16)
C21 C20 C19 121.74(16)
C20 C21 C22 119.13(15)
N5 C22 C26 119.22(15)
N5 C22 C21 119.10(15)
C26 C22 C21 121.68(14)
N5 C23 C24 120.33(15)
C25 C24 C23 119.36(16)
C24 C25 C26 120.04(15)
C22 C26 C25 118.45(14)
C22 C26 C27 118.59(14)
C25 C26 C27 122.95(14)
N4 C27 C19 123.44(15)
N4 C27 C26 117.70(14)
C19 C27 C26 118.85(14)

loop_
_geom_bond_atom_site_label_1
_geom_bond_atom_site_label_2
_geom_bond_distance
P1 O1 1.4957(12)
P1 O2 1.5166(11)
P1 O3 1.5691(12)
P1 C1 1.8347(15)
P2 O4 1.4973(12)
P2 O6 1.5120(12)
P2 O5 1.5751(11)
P2 C2 1.8319(16)
P3 O8 1.4983(12)
P3 O7 1.5103(12)
P3 O9 1.5678(12)
P3 C3 1.8297(16)
N1 C2 1.5013(18)
N1 C1 1.5052(19)
N1 C3 1.5093(18)
N2 C4 1.331(2)
N2 C15 1.360(2)
N3 C11 1.332(2)
N3 C10 1.366(2)
N4 C16 1.330(2)
N4 C27 1.357(2)
N5 C23 1.330(2)
N5 C22 1.364(2)
C4 C5 1.407(2)
C5 C6 1.368(2)
C6 C7 1.416(2)
C7 C15 1.412(2)
C7 C8 1.438(2)
C8 C9 1.360(2)
C9 C10 1.428(2)
C10 C14 1.405(2)
C11 C12 1.385(2)
C12 C13 1.381(2)
C13 C14 1.412(2)
C14 C15 1.449(2)
C16 C17 1.405(3)
C17 C18 1.367(3)
C18 C19 1.415(2)
C19 C27 1.413(2)
C19 C20 1.433(2)
C20 C21 1.359(2)
C21 C22 1.432(2)
C22 C26 1.407(2)
C23 C24 1.397(2)
C24 C25 1.378(2)
C25 C26 1.410(2)
C26 C27 1.455(2)
